data_4516454
loop_
_publ_author_name
'Lee, Eunji'
'Ju, Huiyeong'
'Kim, Seulgi'
'Park, Ki-Min'
'Lee, Shim Sung'

_publ_section_title
;
 Anion-Directed Coordination Networks of a Flexible S-Pivot Ligand and
 Anion Exchange in the Solid State
;
_journal_issue 11
_journal_name_full 'Crystal Growth &amp; Design'
_journal_page_first 5427
_journal_paper_doi 10.1021/acs.cgd.5b01050
_journal_volume 15
_journal_year 2015
_chemical_formula_moiety 'C64 H48 Ag3 N8 S4, 3(F6 P), 4(C H2 Cl2)'
_chemical_formula_sum 'C68 H56 Ag3 Cl8 F18 N8 P3 S4'
_chemical_formula_weight 2155.57
_space_group_IT_number 13
_space_group_name_Hall '-P 2yc'
_space_group_name_H-M_alt 'P 1 2/c 1'
_symmetry_cell_setting monoclinic
_symmetry_space_group_name_Hall '-P 2yc'
_symmetry_space_group_name_H-M 'P 1 2/c 1'
_atom_sites_solution_hydrogens geom
_atom_sites_solution_primary direct
_atom_sites_solution_secondary difmap
_audit_creation_method SHELXL-97
_cell_angle_alpha 90.00
_cell_angle_beta 108.0430(10)
_cell_angle_gamma 90.00
_cell_formula_units_Z 2
_cell_length_a 20.9049(4)
_cell_length_b 14.6808(3)
_cell_length_c 14.2515(3)
_cell_measurement_reflns_used 9960
_cell_measurement_temperature 173(2)
_cell_measurement_theta_max 25.18
_cell_measurement_theta_min 2.47
_cell_volume 4158.71(15)
_computing_cell_refinement 'Bruker SAINT'
_computing_data_collection 'Bruker APEX2'
_computing_data_reduction 'Bruker SAINT'
_computing_molecular_graphics 'Bruker SHELXTL'
_computing_publication_material 'Bruker SHELXTL'
_computing_structure_refinement 'SHELXL-97 (Sheldrick, 2008)'
_computing_structure_solution 'SHELXS-97 (Sheldrick, 2008)'
_diffrn_ambient_temperature 173(2)
_diffrn_measured_fraction_theta_full 1.000
_diffrn_measured_fraction_theta_max 1.000
_diffrn_measurement_device_type 'Bruker APEX-II CCD'
_diffrn_measurement_method '\f and \w scans'
_diffrn_radiation_monochromator graphite
_diffrn_radiation_source 'fine-focus sealed tube'
_diffrn_radiation_type MoK\a
_diffrn_radiation_wavelength 0.71073
_diffrn_reflns_av_R_equivalents 0.0518
_diffrn_reflns_av_sigmaI/netI 0.0342
_diffrn_reflns_limit_h_max 27
_diffrn_reflns_limit_h_min -27
_diffrn_reflns_limit_k_max 19
_diffrn_reflns_limit_k_min -19
_diffrn_reflns_limit_l_max 17
_diffrn_reflns_limit_l_min -18
_diffrn_reflns_number 75216
_diffrn_reflns_theta_full 28.00
_diffrn_reflns_theta_max 28.00
_diffrn_reflns_theta_min 1.02
_exptl_absorpt_coefficient_mu 1.201
_exptl_absorpt_correction_T_max 0.8265
_exptl_absorpt_correction_T_min 0.7518
_exptl_absorpt_correction_type multi-scan
_exptl_absorpt_process_details SADABS
_exptl_crystal_colour colourless
_exptl_crystal_density_diffrn 1.721
_exptl_crystal_density_method 'not measured'
_exptl_crystal_description block
_exptl_crystal_F_000 2136
_exptl_crystal_size_max 0.25
_exptl_crystal_size_mid 0.23
_exptl_crystal_size_min 0.17
_refine_diff_density_max 0.976
_refine_diff_density_min -0.544
_refine_diff_density_rms 0.080
_refine_ls_extinction_method none
_refine_ls_goodness_of_fit_ref 1.017
_refine_ls_hydrogen_treatment constr
_refine_ls_matrix_type full
_refine_ls_number_parameters 507
_refine_ls_number_reflns 10052
_refine_ls_number_restraints 0
_refine_ls_restrained_S_all 1.017
_refine_ls_R_factor_all 0.0587
_refine_ls_R_factor_gt 0.0394
_refine_ls_shift/su_max 0.001
_refine_ls_shift/su_mean 0.000
_refine_ls_structure_factor_coef Fsqd
_refine_ls_weighting_details 'calc w=1/[\s^2^(Fo^2^)+(0.0409P)^2^+5.5936P] where P=(Fo^2^+2Fc^2^)/3'
_refine_ls_weighting_scheme calc
_refine_ls_wR_factor_gt 0.0903
_refine_ls_wR_factor_ref 0.1012
_reflns_number_gt 7600
_reflns_number_total 10052
_reflns_threshold_expression >2sigma(I)
_cod_data_source_file cg5b01050_si_002.cif
_cod_data_source_block 3
_cod_depositor_comments
;
The following automatic conversions were performed:

data item '_symmetry_cell_setting' value 'Monoclinic' was changed to
'monoclinic' in accordance with the
/home/saulius/struct/COD-crude-data/automatic-downloads/DataCite-retrospective/ACS/depositions/lib/dictionaries/cif_core.dic
dictionary named 'cif_core.dic' version 2.4.2 last updated on
2011-04-26.

Automatic conversion script
Id: cif_fix_values 6909 2019-04-08 15:41:33Z antanas 
;
_cod_original_sg_symbol_H-M P2/c
_cod_database_code 4516454

loop_
_symmetry_equiv_pos_as_xyz
'x, y, z'
'-x, y, -z+1/2'
'-x, -y, -z'
'x, -y, z-1/2'

loop_
_atom_site_label
_atom_site_type_symbol
_atom_site_fract_x
_atom_site_fract_y
_atom_site_fract_z
_atom_site_U_iso_or_equiv
_atom_site_adp_type
_atom_site_occupancy
_atom_site_symmetry_multiplicity
_atom_site_calc_flag
_atom_site_refinement_flags
Ag1 Ag 1.0000 -0.28848(2) 0.7500 0.03806(9) Uani 1 2 d S
Ag2 Ag 0.679452(12) 0.167160(16) 0.709140(19) 0.03820(8) Uani 1 1 d .
N1 N 0.77997(15) 0.0966(2) 0.7811(2) 0.0507(8) Uani 1 1 d .
N2 N 1.05015(15) -0.6065(2) 1.1727(2) 0.0478(7) Uani 1 1 d .
N3 N 0.37768(17) -0.0316(2) 0.3238(2) 0.0529(8) Uani 1 1 d .
N4 N 0.65322(18) 0.7582(2) 0.3407(2) 0.0530(8) Uani 1 1 d .
S1 S 1.09909(4) -0.19833(5) 0.85682(5) 0.03085(16) Uani 1 1 d .
S2 S 0.65248(4) 0.29312(5) 0.58638(6) 0.03082(16) Uani 1 1 d .
C1 C 0.82832(17) 0.0558(2) 0.8018(2) 0.0384(7) Uani 1 1 d .
C2 C 0.88997(15) 0.0039(2) 0.8342(2) 0.0324(7) Uani 1 1 d .
C3 C 0.95073(16) 0.0446(2) 0.8380(2) 0.0350(7) Uani 1 1 d .
H3A H 0.9519 0.1052 0.8151 0.042 Uiso 1 1 calc R
C4 C 1.00927(16) -0.0044(2) 0.8755(2) 0.0338(7) Uani 1 1 d .
H4A H 1.0511 0.0229 0.8790 0.041 Uiso 1 1 calc R
C5 C 1.00785(15) -0.0926(2) 0.9082(2) 0.0312(6) Uani 1 1 d .
C6 C 0.94671(17) -0.1328(2) 0.9022(2) 0.0362(7) Uani 1 1 d .
H6A H 0.9455 -0.1939 0.9234 0.043 Uiso 1 1 calc R
C7 C 0.88800(17) -0.0848(2) 0.8659(2) 0.0380(7) Uani 1 1 d .
H7A H 0.8462 -0.1123 0.8624 0.046 Uiso 1 1 calc R
C8 C 1.07201(18) -0.1447(2) 0.9524(2) 0.0408(8) Uani 1 1 d .
H8A H 1.0649 -0.1918 0.9979 0.049 Uiso 1 1 calc R
H8B H 1.1075 -0.1027 0.9910 0.049 Uiso 1 1 calc R
C9 C 1.16567(15) -0.2719(2) 0.9327(2) 0.0366(7) Uani 1 1 d .
H9A H 1.1891 -0.3011 0.8900 0.044 Uiso 1 1 calc R
H9B H 1.1989 -0.2338 0.9816 0.044 Uiso 1 1 calc R
C10 C 1.14068(14) -0.3445(2) 0.9864(2) 0.0314(6) Uani 1 1 d .
C11 C 1.14102(16) -0.3322(2) 1.0831(2) 0.0370(7) Uani 1 1 d .
H11A H 1.1583 -0.2771 1.1163 0.044 Uiso 1 1 calc R
C12 C 1.11678(17) -0.3985(2) 1.1320(2) 0.0389(7) Uani 1 1 d .
H12A H 1.1161 -0.3887 1.1976 0.047 Uiso 1 1 calc R
C13 C 1.09337(15) -0.4797(2) 1.0835(2) 0.0340(7) Uani 1 1 d .
C14 C 1.09377(15) -0.4945(2) 0.9876(2) 0.0353(7) Uani 1 1 d .
H14A H 1.0781 -0.5505 0.9552 0.042 Uiso 1 1 calc R
C15 C 1.11723(15) -0.4267(2) 0.9400(2) 0.0333(7) Uani 1 1 d .
H15A H 1.1174 -0.4363 0.8742 0.040 Uiso 1 1 calc R
C16 C 1.06900(16) -0.5506(2) 1.1333(2) 0.0401(8) Uani 1 1 d .
C17 C 0.40573(17) 0.0297(2) 0.3639(3) 0.0432(8) Uani 1 1 d .
C18 C 0.44360(15) 0.1064(2) 0.4152(3) 0.0363(7) Uani 1 1 d .
C19 C 0.46712(16) 0.1711(2) 0.3633(3) 0.0389(7) Uani 1 1 d .
H19A H 0.4565 0.1665 0.2936 0.047 Uiso 1 1 calc R
C20 C 0.50596(16) 0.2422(2) 0.4131(2) 0.0371(7) Uani 1 1 d .
H20A H 0.5222 0.2866 0.3776 0.044 Uiso 1 1 calc R
C21 C 0.52157(14) 0.2497(2) 0.5150(2) 0.0319(7) Uani 1 1 d .
C22 C 0.49690(17) 0.1856(2) 0.5659(3) 0.0403(8) Uani 1 1 d .
H22A H 0.5069 0.1909 0.6354 0.048 Uiso 1 1 calc R
C23 C 0.45779(17) 0.1137(2) 0.5167(3) 0.0441(8) Uani 1 1 d .
H23A H 0.4409 0.0699 0.5521 0.053 Uiso 1 1 calc R
C24 C 0.56548(15) 0.3257(2) 0.5690(3) 0.0364(7) Uani 1 1 d .
H24A H 0.5583 0.3359 0.6337 0.044 Uiso 1 1 calc R
H24B H 0.5546 0.3828 0.5303 0.044 Uiso 1 1 calc R
C25 C 0.69451(16) 0.3934(2) 0.6515(2) 0.0335(7) Uani 1 1 d .
H25A H 0.6766 0.4075 0.7065 0.040 Uiso 1 1 calc R
H25B H 0.7432 0.3809 0.6798 0.040 Uiso 1 1 calc R
C26 C 0.68439(14) 0.47400(19) 0.5840(2) 0.0282(6) Uani 1 1 d .
C27 C 0.71663(15) 0.4773(2) 0.5123(2) 0.0332(7) Uani 1 1 d .
H27A H 0.7451 0.4285 0.5069 0.040 Uiso 1 1 calc R
C28 C 0.70780(15) 0.5504(2) 0.4490(2) 0.0354(7) Uani 1 1 d .
H28A H 0.7298 0.5521 0.3999 0.043 Uiso 1 1 calc R
C29 C 0.66650(15) 0.6213(2) 0.4577(2) 0.0318(6) Uani 1 1 d .
C30 C 0.63364(16) 0.6188(2) 0.5284(2) 0.0357(7) Uani 1 1 d .
H30A H 0.6052 0.6677 0.5338 0.043 Uiso 1 1 calc R
C31 C 0.64252(15) 0.5451(2) 0.5908(2) 0.0335(7) Uani 1 1 d .
H31A H 0.6197 0.5429 0.6389 0.040 Uiso 1 1 calc R
C32 C 0.65792(17) 0.6982(2) 0.3922(3) 0.0399(7) Uani 1 1 d .
C33 C 0.2878(2) 0.7021(3) 0.6950(4) 0.0606(11) Uani 1 1 d .
H33A H 0.2786 0.7202 0.6251 0.073 Uiso 1 1 calc R
H33B H 0.3339 0.6768 0.7186 0.073 Uiso 1 1 calc R
Cl1 Cl 0.23026(5) 0.61844(8) 0.70320(9) 0.0664(3) Uani 1 1 d .
Cl2 Cl 0.28284(6) 0.79866(8) 0.76559(10) 0.0723(3) Uani 1 1 d .
C34 C 0.2803(3) -0.0475(4) 0.5472(5) 0.0955(19) Uani 1 1 d .
H34A H 0.2717 -0.0325 0.6100 0.115 Uiso 1 1 calc R
H34B H 0.2483 -0.0961 0.5145 0.115 Uiso 1 1 calc R
Cl3 Cl 0.36108(6) -0.08940(8) 0.57389(9) 0.0660(3) Uani 1 1 d .
Cl4 Cl 0.26374(9) 0.04847(10) 0.47245(13) 0.1023(5) Uani 1 1 d .
P1 P 0.13366(5) 0.75145(7) 0.39182(7) 0.0432(2) Uani 1 1 d .
F1 F 0.20843(17) 0.7621(3) 0.3985(4) 0.163(2) Uani 1 1 d .
F2 F 0.1534(3) 0.7339(3) 0.5039(2) 0.1492(19) Uani 1 1 d .
F3 F 0.06033(17) 0.7423(3) 0.3896(4) 0.1494(18) Uani 1 1 d .
F4 F 0.1119(2) 0.7686(2) 0.2795(2) 0.1305(17) Uani 1 1 d .
F5 F 0.13172(15) 0.85711(17) 0.4119(2) 0.0856(9) Uani 1 1 d .
F6 F 0.13906(15) 0.64577(15) 0.37193(19) 0.0721(7) Uani 1 1 d .
P2 P 0.5000 0.47863(8) 0.2500 0.0353(3) Uani 1 2 d S
F7 F 0.48831(11) 0.47832(15) 0.13444(14) 0.0531(5) Uani 1 1 d .
F8 F 0.44456(11) 0.40067(17) 0.23655(18) 0.0622(6) Uani 1 1 d .
F9 F 0.55661(14) 0.55317(18) 0.26309(18) 0.0779(8) Uani 1 1 d .

loop_
_atom_site_aniso_label
_atom_site_aniso_U_11
_atom_site_aniso_U_22
_atom_site_aniso_U_33
_atom_site_aniso_U_23
_atom_site_aniso_U_13
_atom_site_aniso_U_12
Ag1 0.04217(19) 0.03580(19) 0.03367(19) 0.000 0.00804(15) 0.000
Ag2 0.03935(14) 0.02575(12) 0.04572(16) 0.00007(10) 0.00768(11) 0.00197(10)
N1 0.0434(17) 0.0523(19) 0.056(2) 0.0100(15) 0.0142(15) 0.0116(15)
N2 0.0415(16) 0.0535(19) 0.0469(18) 0.0142(15) 0.0116(14) 0.0001(14)
N3 0.0561(19) 0.0354(17) 0.060(2) 0.0012(15) 0.0068(16) -0.0094(15)
N4 0.071(2) 0.0419(18) 0.0490(19) 0.0073(15) 0.0229(17) -0.0011(16)
S1 0.0345(4) 0.0313(4) 0.0261(4) 0.0010(3) 0.0084(3) 0.0020(3)
S2 0.0295(4) 0.0258(4) 0.0350(4) -0.0006(3) 0.0068(3) -0.0001(3)
C1 0.0395(18) 0.0439(19) 0.0321(17) 0.0024(14) 0.0114(14) 0.0060(15)
C2 0.0375(16) 0.0350(16) 0.0253(15) -0.0016(12) 0.0104(13) 0.0059(13)
C3 0.0428(17) 0.0314(16) 0.0326(17) 0.0033(13) 0.0144(14) 0.0033(14)
C4 0.0363(16) 0.0350(17) 0.0294(16) -0.0016(13) 0.0091(13) -0.0015(13)
C5 0.0383(16) 0.0344(16) 0.0202(14) -0.0031(12) 0.0078(12) 0.0061(13)
C6 0.0504(19) 0.0267(15) 0.0345(17) 0.0003(13) 0.0176(15) 0.0027(14)
C7 0.0385(17) 0.0392(18) 0.0400(18) -0.0052(14) 0.0177(15) -0.0060(14)
C8 0.0473(19) 0.0462(19) 0.0246(16) -0.0068(14) 0.0048(14) 0.0136(16)
C9 0.0282(15) 0.0371(17) 0.0436(19) 0.0067(14) 0.0097(14) 0.0049(13)
C10 0.0265(14) 0.0341(16) 0.0318(16) 0.0051(13) 0.0061(12) 0.0076(12)
C11 0.0414(17) 0.0347(17) 0.0302(16) -0.0009(13) 0.0043(14) 0.0030(14)
C12 0.0480(19) 0.0430(19) 0.0258(16) 0.0030(14) 0.0116(14) 0.0064(15)
C13 0.0320(15) 0.0346(17) 0.0334(17) 0.0069(13) 0.0070(13) 0.0060(13)
C14 0.0354(16) 0.0318(16) 0.0356(17) -0.0016(13) 0.0064(13) 0.0038(13)
C15 0.0346(16) 0.0366(17) 0.0281(16) 0.0003(13) 0.0089(13) 0.0081(13)
C16 0.0353(17) 0.046(2) 0.0365(18) 0.0097(15) 0.0082(14) 0.0058(15)
C17 0.0387(18) 0.0306(18) 0.056(2) 0.0035(16) 0.0084(16) -0.0023(14)
C18 0.0291(15) 0.0265(15) 0.049(2) 0.0006(14) 0.0059(14) -0.0001(12)
C19 0.0369(17) 0.0379(18) 0.0401(18) -0.0007(15) 0.0095(14) -0.0033(14)
C20 0.0369(17) 0.0324(17) 0.0428(19) 0.0044(14) 0.0136(15) -0.0028(13)
C21 0.0252(14) 0.0232(14) 0.0455(19) 0.0005(13) 0.0084(13) 0.0030(11)
C22 0.0400(18) 0.0410(19) 0.0366(18) 0.0013(15) 0.0071(15) -0.0021(15)
C23 0.0448(19) 0.0382(19) 0.046(2) 0.0121(16) 0.0090(16) -0.0086(15)
C24 0.0291(15) 0.0266(15) 0.051(2) -0.0017(14) 0.0087(14) 0.0038(12)
C25 0.0334(16) 0.0294(15) 0.0334(16) -0.0002(13) 0.0040(13) -0.0030(13)
C26 0.0264(14) 0.0276(15) 0.0263(15) -0.0018(12) 0.0019(12) -0.0059(11)
C27 0.0298(15) 0.0326(16) 0.0381(17) -0.0009(13) 0.0120(13) 0.0025(12)
C28 0.0336(16) 0.0397(18) 0.0353(17) -0.0012(14) 0.0140(14) -0.0046(14)
C29 0.0293(15) 0.0293(15) 0.0334(16) 0.0011(13) 0.0045(13) -0.0057(12)
C30 0.0335(16) 0.0323(17) 0.0423(18) 0.0002(14) 0.0130(14) 0.0050(13)
C31 0.0315(15) 0.0365(17) 0.0344(17) 0.0011(13) 0.0132(13) -0.0011(13)
C32 0.0429(18) 0.0373(18) 0.0406(19) 0.0009(15) 0.0146(15) -0.0042(15)
C33 0.047(2) 0.062(3) 0.074(3) 0.005(2) 0.020(2) -0.0010(19)
Cl1 0.0545(6) 0.0682(7) 0.0667(7) 0.0048(5) 0.0044(5) -0.0131(5)
Cl2 0.0638(7) 0.0638(7) 0.0811(8) -0.0077(6) 0.0103(6) -0.0043(5)
C34 0.075(3) 0.075(3) 0.155(6) 0.028(4) 0.062(4) 0.010(3)
Cl3 0.0676(7) 0.0608(7) 0.0749(7) 0.0019(5) 0.0299(6) 0.0025(5)
Cl4 0.1209(12) 0.0758(9) 0.1228(13) 0.0207(8) 0.0561(10) 0.0383(9)
P1 0.0472(5) 0.0419(5) 0.0412(5) 0.0068(4) 0.0147(4) 0.0146(4)
F1 0.073(2) 0.091(3) 0.350(7) -0.041(3) 0.103(3) 0.0061(19)
F2 0.268(6) 0.115(3) 0.0473(18) 0.0102(18) 0.024(3) 0.055(3)
F3 0.070(2) 0.165(4) 0.229(5) -0.064(4) 0.069(3) -0.017(2)
F4 0.274(5) 0.0596(18) 0.0521(17) 0.0152(14) 0.042(2) 0.036(2)
F5 0.097(2) 0.0512(15) 0.106(2) -0.0142(15) 0.0281(18) 0.0215(14)
F6 0.121(2) 0.0409(13) 0.0654(16) 0.0115(11) 0.0445(16) 0.0067(13)
P2 0.0359(6) 0.0389(6) 0.0304(6) 0.000 0.0093(5) 0.000
F7 0.0615(13) 0.0661(14) 0.0304(10) -0.0028(10) 0.0122(10) -0.0007(11)
F8 0.0544(13) 0.0729(16) 0.0641(15) -0.0136(12) 0.0252(12) -0.0235(12)
F9 0.0938(19) 0.0788(17) 0.0504(14) 0.0070(13) 0.0068(13) -0.0503(15)

loop_
_atom_type_symbol
_atom_type_description
_atom_type_scat_dispersion_real
_atom_type_scat_dispersion_imag
_atom_type_scat_source
C C 0.0033 0.0016 'International Tables Vol C Tables 4.2.6.8 and 6.1.1.4'
H H 0.0000 0.0000 'International Tables Vol C Tables 4.2.6.8 and 6.1.1.4'
N N 0.0061 0.0033 'International Tables Vol C Tables 4.2.6.8 and 6.1.1.4'
F F 0.0171 0.0103 'International Tables Vol C Tables 4.2.6.8 and 6.1.1.4'
P P 0.1023 0.0942 'International Tables Vol C Tables 4.2.6.8 and 6.1.1.4'
S S 0.1246 0.1234 'International Tables Vol C Tables 4.2.6.8 and 6.1.1.4'
Ag Ag -0.8971 1.1015 'International Tables Vol C Tables 4.2.6.8 and 6.1.1.4'
Cl Cl 0.1484 0.1585 'International Tables Vol C Tables 4.2.6.8 and 6.1.1.4'

loop_
_geom_angle_atom_site_label_1
_geom_angle_atom_site_label_2
_geom_angle_atom_site_label_3
_geom_angle
_geom_angle_site_symmetry_1
_geom_angle_site_symmetry_3
N2 Ag1 N2 96.91(16) 4_545 3_747
N2 Ag1 S1 103.10(7) 4_545 .
N2 Ag1 S1 117.84(8) 3_747 .
N2 Ag1 S1 117.84(8) 4_545 2_756
N2 Ag1 S1 103.10(7) 3_747 2_756
S1 Ag1 S1 116.95(4) . 2_756
N1 Ag2 N3 92.67(12) . 3_656
N1 Ag2 N4 105.07(12) . 4_566
N3 Ag2 N4 109.18(12) 3_656 4_566
N1 Ag2 S2 129.09(8) . .
N3 Ag2 S2 120.73(8) 3_656 .
N4 Ag2 S2 98.88(8) 4_566 .
C1 N1 Ag2 168.6(3) . .
C16 N2 Ag1 173.4(3) . 3_747
C17 N3 Ag2 162.1(3) . 3_656
C32 N4 Ag2 151.2(3) . 4_565
C8 S1 C9 99.78(15) . .
C8 S1 Ag1 106.97(12) . .
C9 S1 Ag1 112.23(11) . .
C25 S2 C24 99.27(15) . .
C25 S2 Ag2 105.98(10) . .
C24 S2 Ag2 106.86(11) . .
N1 C1 C2 176.5(4) . .
C7 C2 C3 120.8(3) . .
C7 C2 C1 119.2(3) . .
C3 C2 C1 120.0(3) . .
C4 C3 C2 118.8(3) . .
C3 C4 C5 120.8(3) . .
C4 C5 C6 119.6(3) . .
C4 C5 C8 120.6(3) . .
C6 C5 C8 119.8(3) . .
C7 C6 C5 120.4(3) . .
C6 C7 C2 119.6(3) . .
C5 C8 S1 110.7(2) . .
C10 C9 S1 113.6(2) . .
C11 C10 C15 118.6(3) . .
C11 C10 C9 121.3(3) . .
C15 C10 C9 120.2(3) . .
C12 C11 C10 121.3(3) . .
C11 C12 C13 118.8(3) . .
C14 C13 C12 121.1(3) . .
C14 C13 C16 118.9(3) . .
C12 C13 C16 120.0(3) . .
C15 C14 C13 119.0(3) . .
C14 C15 C10 121.3(3) . .
N2 C16 C13 179.7(4) . .
N3 C17 C18 178.0(4) . .
C19 C18 C23 120.4(3) . .
C19 C18 C17 119.8(3) . .
C23 C18 C17 119.8(3) . .
C20 C19 C18 119.7(3) . .
C19 C20 C21 120.6(3) . .
C22 C21 C20 119.3(3) . .
C22 C21 C24 120.4(3) . .
C20 C21 C24 120.2(3) . .
C21 C22 C23 120.7(3) . .
C22 C23 C18 119.2(3) . .
C21 C24 S2 107.5(2) . .
C26 C25 S2 111.3(2) . .
C31 C26 C27 119.2(3) . .
C31 C26 C25 121.1(3) . .
C27 C26 C25 119.7(3) . .
C28 C27 C26 120.8(3) . .
C27 C28 C29 119.2(3) . .
C28 C29 C30 120.7(3) . .
C28 C29 C32 119.2(3) . .
C30 C29 C32 120.1(3) . .
C31 C30 C29 119.5(3) . .
C30 C31 C26 120.6(3) . .
N4 C32 C29 177.8(4) . .
Cl1 C33 Cl2 111.3(2) . .
Cl3 C34 Cl4 114.8(3) . .
F3 P1 F2 87.3(3) . .
F3 P1 F4 91.2(3) . .
F2 P1 F4 178.5(3) . .
F3 P1 F1 177.6(3) . .
F2 P1 F1 90.7(3) . .
F4 P1 F1 90.9(3) . .
F3 P1 F5 90.4(2) . .
F2 P1 F5 89.43(19) . .
F4 P1 F5 90.71(17) . .
F1 P1 F5 88.40(18) . .
F3 P1 F6 92.1(2) . .
F2 P1 F6 90.61(17) . .
F4 P1 F6 89.33(15) . .
F1 P1 F6 89.03(17) . .
F5 P1 F6 177.43(17) . .
F9 P2 F9 92.3(2) . 2_655
F9 P2 F7 90.60(12) . 2_655
F9 P2 F7 89.62(12) 2_655 2_655
F9 P2 F7 89.63(12) . .
F9 P2 F7 90.60(12) 2_655 .
F7 P2 F7 179.68(19) 2_655 .
F9 P2 F8 178.06(16) . .
F9 P2 F8 89.60(15) 2_655 .
F7 P2 F8 89.73(12) 2_655 .
F7 P2 F8 90.04(12) . .
F9 P2 F8 89.60(15) . 2_655
F9 P2 F8 178.06(16) 2_655 2_655
F7 P2 F8 90.04(12) 2_655 2_655
F7 P2 F8 89.73(12) . 2_655
F8 P2 F8 88.49(19) . 2_655

loop_
_geom_bond_atom_site_label_1
_geom_bond_atom_site_label_2
_geom_bond_distance
_geom_bond_site_symmetry_2
Ag1 N2 2.325(3) 4_545
Ag1 N2 2.325(3) 3_747
Ag1 S1 2.5311(8) .
Ag1 S1 2.5312(8) 2_756
Ag2 N1 2.282(3) .
Ag2 N3 2.293(3) 3_656
Ag2 N4 2.378(3) 4_566
Ag2 S2 2.4874(8) .
N1 C1 1.132(4) .
N2 C16 1.131(4) .
N2 Ag1 2.325(3) 3_747
N3 C17 1.129(4) .
N3 Ag2 2.293(3) 3_656
N4 C32 1.132(4) .
N4 Ag2 2.378(3) 4_565
S1 C8 1.809(3) .
S1 C9 1.828(3) .
S2 C25 1.815(3) .
S2 C24 1.822(3) .
C1 C2 1.444(4) .
C2 C7 1.383(5) .
C2 C3 1.389(4) .
C3 C4 1.377(4) .
C4 C5 1.380(4) .
C5 C6 1.386(4) .
C5 C8 1.502(4) .
C6 C7 1.370(5) .
C9 C10 1.498(4) .
C10 C11 1.387(4) .
C10 C15 1.390(4) .
C11 C12 1.381(5) .
C12 C13 1.389(5) .
C13 C14 1.386(4) .
C13 C16 1.440(5) .
C14 C15 1.377(5) .
C17 C18 1.438(5) .
C18 C19 1.385(5) .
C18 C23 1.388(5) .
C19 C20 1.377(5) .
C20 C21 1.391(5) .
C21 C22 1.381(5) .
C21 C24 1.498(4) .
C22 C23 1.385(5) .
C25 C26 1.498(4) .
C26 C31 1.385(4) .
C26 C27 1.387(4) .
C27 C28 1.378(4) .
C28 C29 1.382(4) .
C29 C30 1.384(4) .
C29 C32 1.440(5) .
C30 C31 1.377(4) .
C33 Cl1 1.749(4) .
C33 Cl2 1.760(5) .
C34 Cl3 1.726(5) .
C34 Cl4 1.735(5) .
P1 F3 1.529(3) .
P1 F2 1.543(3) .
P1 F4 1.544(3) .
P1 F1 1.544(3) .
P1 F5 1.580(3) .
P1 F6 1.587(2) .
P2 F9 1.580(2) .
P2 F9 1.580(2) 2_655
P2 F7 1.5882(19) 2_655
P2 F7 1.5883(19) .
P2 F8 1.598(2) .
P2 F8 1.598(2) 2_655
